data_8103132
loop_
_publ_author_name
'Xue Nie'
'Jing-Nian Qu'

_publ_section_title
;
 Crystal structure of
 bis(1,10-phenanthroline-?2N,N')-(malonato-?2O1,O3)zinc(II) pentahydrate,
 Zn(C12H8N2)2(C3H2O4) &#x00B7; 5H2O
;
_journal_issue 3
_journal_name_full 'Zeitschrift f\"ur Kristallographie - New Crystal Structures'
_journal_page_first 343
_journal_volume 226
_journal_year 2011
_chemical_formula_moiety 'C27 H18 N4 O4 Zn, 5(H2 O)'
_chemical_formula_sum 'C27 H28 N4 O9 Zn'
_chemical_formula_weight 617.90
_chemical_name_systematic
; 
bis(1,10-phenanthroline-\k^2^N,N')
(malonato-\k^2^O^1^,O^3^)zinc(II) pentahydrate 
;
_space_group_IT_number 2
_symmetry_cell_setting triclinic
_symmetry_space_group_name_Hall '-P 1'
_symmetry_space_group_name_H-M 'P -1'
_atom_sites_solution_hydrogens geom
_atom_sites_solution_primary direct
_atom_sites_solution_secondary difmap
_audit_creation_method SHELXL-97
_cell_angle_alpha 84.682(2)
_cell_angle_beta 76.965(3)
_cell_angle_gamma 72.834(2)
_cell_formula_units_Z 2
_cell_length_a 10.3802(15)
_cell_length_b 10.580(3)
_cell_length_c 13.059(2)
_cell_measurement_reflns_used 6521
_cell_measurement_temperature 291(2)
_cell_measurement_theta_max 28.00
_cell_measurement_theta_min 2.46
_cell_volume 1334.5(5)
_computing_cell_refinement SMART
_computing_data_collection 'SMART (Bruker, 2000)'
_computing_data_reduction 'SAINT (Bruker, 2000)'
_computing_molecular_graphics SHELXTL
_computing_publication_material SHELXTL
_computing_structure_refinement SHELXTL
_computing_structure_solution 'SHELXTL (Bruker, 2000)'
_diffrn_ambient_temperature 291(2)
_diffrn_measured_fraction_theta_full 1.000
_diffrn_measured_fraction_theta_max 1.000
_diffrn_measurement_device_type 'Bruker Smart Apex CCD'
_diffrn_measurement_method 'phi and omega scans'
_diffrn_radiation_monochromator graphite
_diffrn_radiation_source 'sealed tube'
_diffrn_radiation_type MoK\a
_diffrn_radiation_wavelength 0.71073
_diffrn_reflns_av_R_equivalents 0.0450
_diffrn_reflns_av_sigmaI/netI 0.0334
_diffrn_reflns_limit_h_max 12
_diffrn_reflns_limit_h_min -12
_diffrn_reflns_limit_k_max 13
_diffrn_reflns_limit_k_min -13
_diffrn_reflns_limit_l_max 16
_diffrn_reflns_limit_l_min -16
_diffrn_reflns_number 13993
_diffrn_reflns_theta_full 26.00
_diffrn_reflns_theta_max 26.00
_diffrn_reflns_theta_min 1.60
_exptl_absorpt_coefficient_mu 0.983
_exptl_absorpt_correction_T_max 0.8429
_exptl_absorpt_correction_T_min 0.7842
_exptl_absorpt_correction_type multi-scan
_exptl_absorpt_process_details 'sadabs; bRUKER, 2000'
_exptl_crystal_colour colorless
_exptl_crystal_density_diffrn 1.538
_exptl_crystal_density_method 'not measured'
_exptl_crystal_description bolck
_exptl_crystal_F_000 640
_exptl_crystal_size_max 0.24
_exptl_crystal_size_mid 0.20
_exptl_crystal_size_min 0.14
_refine_diff_density_max 0.315
_refine_diff_density_min -0.798
_refine_diff_density_rms 0.064
_refine_ls_extinction_method none
_refine_ls_goodness_of_fit_ref 1.015
_refine_ls_hydrogen_treatment constr
_refine_ls_matrix_type full
_refine_ls_number_parameters 370
_refine_ls_number_reflns 5236
_refine_ls_number_restraints 0
_refine_ls_restrained_S_all 1.015
_refine_ls_R_factor_all 0.0439
_refine_ls_R_factor_gt 0.0404
_refine_ls_shift/su_max 0.000
_refine_ls_shift/su_mean 0.000
_refine_ls_structure_factor_coef Fsqd
_refine_ls_weighting_details 'calc w=1/[\s^2^(Fo^2^)+(0.05P)^2^+1.22P] where P=(Fo^2^+2Fc^2^)/3'
_refine_ls_weighting_scheme calc
_refine_ls_wR_factor_gt 0.0953
_refine_ls_wR_factor_ref 0.0973
_reflns_number_gt 4851
_reflns_number_total 5236
_reflns_threshold_expression >2sigma(I)
_cod_data_source_file 1267-3354.cff
_cod_data_source_block 1
_cod_depositor_comments
;
The following automatic conversions were performed:

'_symmetry_cell_setting' value 'Triclinic' changed to 'triclinic'
according to /home/saulius/struct/CIF-dictionaries/cif_core.dic
dictionary named 'cif_core.dic' version 2.4.1 from
2010-06-29.

'_exptl_absorpt_correction_type' value 'MULTI-SCAN'
changed to 'multi-scan' according to
/home/saulius/struct/CIF-dictionaries/cif_core.dic dictionary named
'cif_core.dic' version 2.4.1 from
2010-06-29.

'_refine_ls_hydrogen_treatment' value 'CONSTR' changed
to 'constr' according to
/home/saulius/struct/CIF-dictionaries/cif_core.dic dictionary named
'cif_core.dic' version 2.4.1 from 2010-06-29.

Automatic conversion script
Id: cif_fix_values 1715 2011-07-08 13:25:40Z adriana 
;
_cod_original_cell_volume 1334.5(4)
_cod_original_sg_symbol_H-M 'P-1   '
_cod_database_code 8103132

loop_
_symmetry_equiv_pos_as_xyz
'x, y, z'
'-x, -y, -z'

loop_
_atom_site_label
_atom_site_type_symbol
_atom_site_fract_x
_atom_site_fract_y
_atom_site_fract_z
_atom_site_U_iso_or_equiv
_atom_site_adp_type
_atom_site_occupancy
_atom_site_symmetry_multiplicity
_atom_site_calc_flag
_atom_site_refinement_flags
C1 C 0.8893(3) -0.0210(3) 0.6477(2) 0.0372(6) Uani 1 1 d .
H1A H 0.9374 0.0280 0.6714 0.045 Uiso 1 1 calc R
C2 C 0.9626(3) -0.1418(3) 0.5995(3) 0.0445(8) Uani 1 1 d .
H2A H 1.0580 -0.1720 0.5906 0.053 Uiso 1 1 calc R
C3 C 0.8934(3) -0.2128(3) 0.5667(3) 0.0449(8) Uani 1 1 d .
H3A H 0.9417 -0.2926 0.5343 0.054 Uiso 1 1 calc R
C4 C 0.7496(3) -0.1694(2) 0.5801(2) 0.0316(6) Uani 1 1 d .
C5 C 0.6684(4) -0.2373(3) 0.5447(2) 0.0427(8) Uani 1 1 d .
H5A H 0.7120 -0.3134 0.5062 0.051 Uiso 1 1 calc R
C6 C 0.5299(4) -0.1932(3) 0.5660(2) 0.0384(7) Uani 1 1 d .
H6A H 0.4798 -0.2431 0.5461 0.046 Uiso 1 1 calc R
C7 C 0.4589(3) -0.0738(3) 0.61756(19) 0.0291(6) Uani 1 1 d .
C8 C 0.3162(3) -0.0214(3) 0.6421(2) 0.0396(7) Uani 1 1 d .
H8A H 0.2604 -0.0678 0.6259 0.048 Uiso 1 1 calc R
C9 C 0.2576(3) 0.0969(3) 0.6895(2) 0.0379(7) Uani 1 1 d .
H9A H 0.1622 0.1309 0.7064 0.045 Uiso 1 1 calc R
C10 C 0.3413(3) 0.1664(3) 0.7123(2) 0.0321(6) Uani 1 1 d .
H10A H 0.3002 0.2489 0.7422 0.038 Uiso 1 1 calc R
C11 C 0.5355(3) 0.0041(2) 0.64652(17) 0.0228(5) Uani 1 1 d .
C12 C 0.6836(3) -0.0471(2) 0.62902(19) 0.0268(5) Uani 1 1 d .
C13 C 0.6790(3) 0.0354(3) 0.9213(2) 0.0289(5) Uani 1 1 d .
H13A H 0.7381 -0.0279 0.8743 0.035 Uiso 1 1 calc R
C14 C 0.6684(3) 0.0069(3) 1.0273(2) 0.0302(6) Uani 1 1 d .
H14A H 0.7184 -0.0742 1.0514 0.036 Uiso 1 1 calc R
C15 C 0.5817(3) 0.1018(3) 1.0975(2) 0.0349(6) Uani 1 1 d .
H15A H 0.5760 0.0869 1.1695 0.042 Uiso 1 1 calc R
C16 C 0.5016(3) 0.2219(3) 1.05814(18) 0.0266(5) Uani 1 1 d .
C17 C 0.4076(3) 0.3224(3) 1.1248(2) 0.0366(6) Uani 1 1 d .
H17A H 0.3955 0.3090 1.1974 0.044 Uiso 1 1 calc R
C18 C 0.3351(3) 0.4380(3) 1.0847(2) 0.0373(6) Uani 1 1 d .
H18A H 0.2722 0.5014 1.1299 0.045 Uiso 1 1 calc R
C19 C 0.3548(3) 0.4622(3) 0.9741(2) 0.0281(5) Uani 1 1 d .
C20 C 0.2867(3) 0.5812(3) 0.9265(2) 0.0352(6) Uani 1 1 d .
H20A H 0.2241 0.6489 0.9678 0.042 Uiso 1 1 calc R
C21 C 0.3131(3) 0.5961(3) 0.8210(2) 0.0350(6) Uani 1 1 d .
H21A H 0.2692 0.6745 0.7893 0.042 Uiso 1 1 calc R
C22 C 0.4062(3) 0.4940(3) 0.7592(2) 0.0288(5) Uani 1 1 d .
H22A H 0.4223 0.5052 0.6864 0.035 Uiso 1 1 calc R
C23 C 0.4500(2) 0.3641(2) 0.90571(18) 0.0205(5) Uani 1 1 d .
C24 C 0.5217(2) 0.2419(2) 0.94922(18) 0.0225(5) Uani 1 1 d .
C25 C 0.7182(2) 0.3692(3) 0.5295(2) 0.0279(5) Uani 1 1 d .
C26 C 0.7806(3) 0.4298(3) 0.5965(2) 0.0340(6) Uani 1 1 d .
H26A H 0.7076 0.4980 0.6369 0.041 Uiso 1 1 calc R
H26B H 0.8433 0.4731 0.5507 0.041 Uiso 1 1 calc R
C27 C 0.8586(3) 0.3378(2) 0.6726(2) 0.0272(5) Uani 1 1 d .
N1 N 0.7535(2) 0.0252(2) 0.66042(16) 0.0263(4) Uani 1 1 d .
N2 N 0.4776(2) 0.1201(2) 0.69320(15) 0.0241(4) Uani 1 1 d .
N3 N 0.4729(2) 0.3804(2) 0.80156(15) 0.0223(4) Uani 1 1 d .
N4 N 0.6074(2) 0.1510(2) 0.88198(15) 0.0229(4) Uani 1 1 d .
O1 O 0.9787(2) 0.3391(2) 0.67131(18) 0.0408(5) Uani 1 1 d .
O2 O 0.79835(18) 0.26528(18) 0.73556(15) 0.0295(4) Uani 1 1 d .
O3 O 0.7436(2) 0.3892(2) 0.43388(16) 0.0487(6) Uani 1 1 d .
O4 O 0.6369(2) 0.30087(19) 0.57407(13) 0.0314(4) Uani 1 1 d .
O1W O 0.9384(2) 0.16928(19) 0.88973(17) 0.0396(5) Uani 1 1 d .
H1X H 0.8963 0.2004 0.8401 0.048 Uiso 1 1 d R
H1Y H 0.8802 0.1636 0.9460 0.048 Uiso 1 1 d R
O2W O 0.0797(3) 0.2733(3) 0.12852(19) 0.0545(6) Uani 1 1 d .
H2X H 0.0151 0.3453 0.1366 0.065 Uiso 1 1 d R
H2Y H 0.1286 0.2722 0.0667 0.065 Uiso 1 1 d R
O3W O 0.0798(2) 0.5202(2) 0.73284(17) 0.0471(5) Uani 1 1 d .
H3X H 0.0796 0.4957 0.6727 0.056 Uiso 1 1 d R
H3Y H 0.1389 0.5629 0.7266 0.056 Uiso 1 1 d R
O4W O 0.1087(3) 0.3290(2) 0.91176(19) 0.0523(6) Uani 1 1 d .
H4X H 0.1009 0.3840 0.8602 0.063 Uiso 1 1 d R
H4Y H 0.0423 0.2945 0.9240 0.063 Uiso 1 1 d R
O5W O 1.0707(2) -0.1012(2) 0.8743(2) 0.0508(6) Uani 1 1 d .
H5X H 1.0299 -0.0188 0.8783 0.061 Uiso 1 1 d R
H5Y H 1.0258 -0.1433 0.9203 0.061 Uiso 1 1 d R
Zn1 Zn 0.62469(3) 0.21697(3) 0.720044(19) 0.01839(9) Uani 1 1 d .

loop_
_atom_site_aniso_label
_atom_site_aniso_U_11
_atom_site_aniso_U_22
_atom_site_aniso_U_33
_atom_site_aniso_U_23
_atom_site_aniso_U_13
_atom_site_aniso_U_12
C1 0.0354(15) 0.0360(15) 0.0394(16) 0.0069(12) -0.0069(12) -0.0120(12)
C2 0.0302(15) 0.0357(16) 0.0507(19) 0.0042(14) 0.0034(13) 0.0058(12)
C3 0.0472(18) 0.0308(15) 0.0412(17) -0.0046(12) 0.0099(14) -0.0010(13)
C4 0.0503(16) 0.0192(12) 0.0188(12) 0.0031(9) -0.0040(11) -0.0034(11)
C5 0.083(2) 0.0234(13) 0.0221(13) 0.0061(10) -0.0127(14) -0.0156(15)
C6 0.077(2) 0.0307(14) 0.0188(12) 0.0102(10) -0.0168(13) -0.0303(15)
C7 0.0485(16) 0.0269(13) 0.0206(12) 0.0137(10) -0.0176(11) -0.0204(12)
C8 0.0504(18) 0.0525(18) 0.0298(14) 0.0195(13) -0.0190(13) -0.0336(15)
C9 0.0294(14) 0.0559(19) 0.0283(14) 0.0172(13) -0.0087(11) -0.0158(13)
C10 0.0282(13) 0.0441(16) 0.0210(12) 0.0145(11) -0.0045(10) -0.0111(12)
C11 0.0324(13) 0.0266(12) 0.0136(11) 0.0068(9) -0.0097(9) -0.0132(10)
C12 0.0384(14) 0.0242(12) 0.0170(11) 0.0071(9) -0.0065(10) -0.0093(10)
C13 0.0258(12) 0.0339(14) 0.0271(13) 0.0115(10) -0.0108(10) -0.0084(11)
C14 0.0349(14) 0.0361(14) 0.0249(13) 0.0143(11) -0.0133(11) -0.0172(11)
C15 0.0445(16) 0.0447(16) 0.0215(13) 0.0137(11) -0.0109(11) -0.0233(13)
C16 0.0360(14) 0.0366(14) 0.0126(11) 0.0024(9) -0.0053(10) -0.0192(11)
C17 0.0388(15) 0.0521(18) 0.0205(13) 0.0009(12) 0.0028(11) -0.0226(14)
C18 0.0362(15) 0.0514(18) 0.0255(14) -0.0096(12) 0.0031(11) -0.0190(13)
C19 0.0230(12) 0.0322(13) 0.0316(14) -0.0090(11) -0.0042(10) -0.0103(10)
C20 0.0300(14) 0.0326(14) 0.0407(16) -0.0141(12) -0.0020(12) -0.0055(11)
C21 0.0273(13) 0.0298(14) 0.0460(17) -0.0057(12) -0.0125(12) 0.0000(11)
C22 0.0221(12) 0.0271(13) 0.0361(14) 0.0016(11) -0.0151(10) 0.0009(10)
C23 0.0204(11) 0.0206(11) 0.0204(11) -0.0048(9) -0.0009(9) -0.0065(9)
C24 0.0243(12) 0.0290(12) 0.0168(11) 0.0005(9) -0.0076(9) -0.0092(10)
C25 0.0200(11) 0.0294(13) 0.0251(13) 0.0082(10) -0.0003(9) 0.0009(10)
C26 0.0308(14) 0.0235(13) 0.0468(17) 0.0097(11) -0.0114(12) -0.0074(11)
C27 0.0264(13) 0.0245(12) 0.0323(14) -0.0044(10) -0.0067(10) -0.0081(10)
N1 0.0288(11) 0.0261(11) 0.0213(10) -0.0016(8) -0.0011(8) -0.0063(9)
N2 0.0294(11) 0.0265(10) 0.0186(10) 0.0022(8) -0.0083(8) -0.0094(9)
N3 0.0238(10) 0.0236(10) 0.0188(10) 0.0031(8) -0.0090(8) -0.0035(8)
N4 0.0243(10) 0.0279(11) 0.0184(10) 0.0022(8) -0.0096(8) -0.0070(8)
O1 0.0347(11) 0.0441(12) 0.0501(13) 0.0028(10) -0.0134(9) -0.0188(9)
O2 0.0279(9) 0.0321(10) 0.0327(10) 0.0077(8) -0.0112(8) -0.0140(8)
O3 0.0364(11) 0.0706(15) 0.0292(11) 0.0235(10) -0.0051(9) -0.0089(11)
O4 0.0441(11) 0.0458(11) 0.0104(8) 0.0050(7) -0.0109(7) -0.0196(9)
O1W 0.0443(12) 0.0335(11) 0.0426(12) 0.0064(9) -0.0145(9) -0.0116(9)
O2W 0.0491(14) 0.0714(17) 0.0434(13) -0.0093(12) -0.0070(11) -0.0173(12)
O3W 0.0569(14) 0.0598(14) 0.0345(11) 0.0036(10) -0.0054(10) -0.0361(12)
O4W 0.0572(14) 0.0594(15) 0.0488(14) -0.0004(11) -0.0072(11) -0.0324(12)
O5W 0.0500(13) 0.0340(11) 0.0665(16) -0.0007(11) -0.0082(11) -0.0121(10)
Zn1 0.02194(15) 0.02086(15) 0.01283(14) 0.00161(9) -0.00444(10) -0.00678(10)

loop_
_atom_type_symbol
_atom_type_description
_atom_type_scat_dispersion_real
_atom_type_scat_dispersion_imag
_atom_type_scat_source
C C 0.0033 0.0016 'International Tables Vol C Tables 4.2.6.8 and 6.1.1.4'
H H 0.0000 0.0000 'International Tables Vol C Tables 4.2.6.8 and 6.1.1.4'
N N 0.0061 0.0033 'International Tables Vol C Tables 4.2.6.8 and 6.1.1.4'
O O 0.0106 0.0060 'International Tables Vol C Tables 4.2.6.8 and 6.1.1.4'
Zn Zn 0.2839 1.4301 'International Tables Vol C Tables 4.2.6.8 and 6.1.1.4'

loop_
_geom_angle_atom_site_label_1
_geom_angle_atom_site_label_2
_geom_angle_atom_site_label_3
_geom_angle
N1 C1 C2 121.8(3)
N1 C1 H1A 119.1
C2 C1 H1A 119.1
C3 C2 C1 119.1(3)
C3 C2 H2A 120.5
C1 C2 H2A 120.5
C2 C3 C4 121.3(3)
C2 C3 H3A 119.3
C4 C3 H3A 119.3
C3 C4 C12 116.2(3)
C3 C4 C5 124.8(3)
C12 C4 C5 119.0(3)
C6 C5 C4 121.2(3)
C6 C5 H5A 119.4
C4 C5 H5A 119.4
C5 C6 C7 121.8(3)
C5 C6 H6A 119.1
C7 C6 H6A 119.1
C8 C7 C6 125.3(3)
C8 C7 C11 115.5(3)
C6 C7 C11 119.3(3)
C9 C8 C7 120.7(3)
C9 C8 H8A 119.6
C7 C8 H8A 119.6
C8 C9 C10 119.4(3)
C8 C9 H9A 120.3
C10 C9 H9A 120.3
N2 C10 C9 122.7(3)
N2 C10 H10A 118.7
C9 C10 H10A 118.7
N2 C11 C7 123.7(2)
N2 C11 C12 117.5(2)
C7 C11 C12 118.7(2)
N1 C12 C4 122.4(3)
N1 C12 C11 117.9(2)
C4 C12 C11 119.6(2)
N4 C13 C14 123.2(3)
N4 C13 H13A 118.4
C14 C13 H13A 118.4
C13 C14 C15 118.5(2)
C13 C14 H14A 120.7
C15 C14 H14A 120.7
C14 C15 C16 119.2(2)
C14 C15 H15A 120.4
C16 C15 H15A 120.4
C24 C16 C17 119.7(2)
C24 C16 C15 117.6(2)
C17 C16 C15 122.7(2)
C18 C17 C16 121.3(2)
C18 C17 H17A 119.3
C16 C17 H17A 119.3
C17 C18 C19 120.4(3)
C17 C18 H18A 119.8
C19 C18 H18A 119.8
C20 C19 C23 116.8(2)
C20 C19 C18 123.8(3)
C23 C19 C18 119.4(2)
C21 C20 C19 119.7(2)
C21 C20 H20A 120.2
C19 C20 H20A 120.2
C20 C21 C22 120.0(3)
C20 C21 H21A 120.0
C22 C21 H21A 120.0
N3 C22 C21 121.9(3)
N3 C22 H22A 119.0
C21 C22 H22A 119.0
N3 C23 C19 122.4(2)
N3 C23 C24 118.2(2)
C19 C23 C24 119.4(2)
N4 C24 C16 122.8(2)
N4 C24 C23 117.4(2)
C16 C24 C23 119.8(2)
O3 C25 O4 122.5(3)
O3 C25 C26 119.0(2)
O4 C25 C26 118.5(2)
C25 C26 C27 117.0(2)
C25 C26 H26A 108.0
C27 C26 H26A 108.0
C25 C26 H26B 108.0
C27 C26 H26B 108.0
H26A C26 H26B 107.3
O1 C27 O2 122.8(3)
O1 C27 C26 118.5(2)
O2 C27 C26 118.6(2)
C1 N1 C12 119.2(2)
C1 N1 Zn1 127.06(19)
C12 N1 Zn1 113.63(17)
C10 N2 C11 118.1(2)
C10 N2 Zn1 127.68(19)
C11 N2 Zn1 114.13(16)
C23 N3 C22 119.2(2)
C23 N3 Zn1 113.65(15)
C22 N3 Zn1 127.12(18)
C24 N4 C13 118.5(2)
C24 N4 Zn1 113.60(16)
C13 N4 Zn1 127.68(17)
C27 O2 Zn1 125.77(17)
C25 O4 Zn1 126.93(16)
H1X O1W H1Y 109.5
H2X O2W H2Y 109.5
H3X O3W H3Y 109.5
H4X O4W H4Y 109.5
H5X O5W H5Y 109.5
O4 Zn1 O2 90.76(7)
O4 Zn1 N3 97.33(8)
O2 Zn1 N3 97.98(8)
O4 Zn1 N4 173.14(8)
O2 Zn1 N4 86.27(7)
N3 Zn1 N4 76.99(8)
O4 Zn1 N1 92.29(8)
O2 Zn1 N1 89.90(8)
N3 Zn1 N1 167.45(8)
N4 Zn1 N1 93.89(8)
O4 Zn1 N2 90.97(7)
O2 Zn1 N2 166.13(8)
N3 Zn1 N2 95.45(8)
N4 Zn1 N2 93.38(8)
N1 Zn1 N2 76.28(8)

loop_
_geom_bond_atom_site_label_1
_geom_bond_atom_site_label_2
_geom_bond_distance
C1 N1 1.326(4)
C1 C2 1.403(4)
C1 H1A 0.9300
C2 C3 1.334(5)
C2 H2A 0.9300
C3 C4 1.402(4)
C3 H3A 0.9300
C4 C12 1.409(4)
C4 C5 1.426(4)
C5 C6 1.345(5)
C5 H5A 0.9300
C6 C7 1.406(4)
C6 H6A 0.9300
C7 C8 1.392(4)
C7 C11 1.427(3)
C8 C9 1.357(5)
C8 H8A 0.9300
C9 C10 1.385(4)
C9 H9A 0.9300
C10 N2 1.327(3)
C10 H10A 0.9300
C11 N2 1.333(3)
C11 C12 1.444(4)
C12 N1 1.341(3)
C13 N4 1.353(3)
C13 C14 1.376(4)
C13 H13A 0.9300
C14 C15 1.387(4)
C14 H14A 0.9300
C15 C16 1.420(4)
C15 H15A 0.9300
C16 C24 1.396(3)
C16 C17 1.420(4)
C17 C18 1.361(4)
C17 H17A 0.9300
C18 C19 1.423(4)
C18 H18A 0.9300
C19 C20 1.414(4)
C19 C23 1.422(3)
C20 C21 1.347(4)
C20 H20A 0.9300
C21 C22 1.395(4)
C21 H21A 0.9300
C22 N3 1.337(3)
C22 H22A 0.9300
C23 N3 1.331(3)
C23 C24 1.427(3)
C24 N4 1.336(3)
C25 O3 1.228(3)
C25 O4 1.278(3)
C25 C26 1.483(4)
C26 C27 1.520(4)
C26 H26A 0.9700
C26 H26B 0.9700
C27 O1 1.247(3)
C27 O2 1.261(3)
N1 Zn1 2.175(2)
N2 Zn1 2.176(2)
N3 Zn1 2.141(2)
N4 Zn1 2.150(2)
O2 Zn1 2.0687(18)
O4 Zn1 2.0203(17)
O1W H1X 0.8500
O1W H1Y 0.8500
O2W H2X 0.8500
O2W H2Y 0.8501
O3W H3X 0.8500
O3W H3Y 0.8500
O4W H4X 0.8500
O4W H4Y 0.8500
O5W H5X 0.8500
O5W H5Y 0.8501

loop_
_geom_hbond_atom_site_label_D
_geom_hbond_atom_site_label_H
_geom_hbond_atom_site_label_A
_geom_hbond_distance_DH
_geom_hbond_distance_HA
_geom_hbond_distance_DA
_geom_hbond_angle_DHA
_geom_hbond_site_symmetry_A
O1W H1X O2 0.85 1.85 2.696(3) 178 .
O1W H1Y O5W 0.85 2.50 3.085(3) 127 2_757
O2W H2X O3W 0.85 2.18 2.836(4) 133 2_566
O2W H2Y O4W 0.85 2.09 2.804(4) 141 1_554
O3W H3X O1 0.85 2.21 2.696(3) 116 1_455
O3W H3Y O3 0.85 2.27 2.806(3) 121 2_666
O4W H4X O3W 0.85 2.10 2.953(3) 180 .
O4W H4Y O1W 0.85 2.07 2.854(3) 153 1_455
O5W H5X O1W 0.85 1.94 2.789(3) 179 .
O5W H5Y O2W 0.85 2.21 2.733(3) 120 2_656
O5W H5Y O1W 0.85 2.57 3.085(3) 120 2_757

loop_
_geom_torsion_atom_site_label_1
_geom_torsion_atom_site_label_2
_geom_torsion_atom_site_label_3
_geom_torsion_atom_site_label_4
_geom_torsion
N1 C1 C2 C3 -0.8(5)
C1 C2 C3 C4 -0.4(5)
C2 C3 C4 C12 0.5(4)
C2 C3 C4 C5 178.1(3)
C3 C4 C5 C6 176.1(3)
C12 C4 C5 C6 -6.4(4)
C4 C5 C6 C7 4.5(4)
C5 C6 C7 C8 179.8(3)
C5 C6 C7 C11 1.1(4)
C6 C7 C8 C9 -178.1(2)
C11 C7 C8 C9 0.6(4)
C7 C8 C9 C10 0.8(4)
C8 C9 C10 N2 -2.5(4)
C8 C7 C11 N2 -0.5(3)
C6 C7 C11 N2 178.3(2)
C8 C7 C11 C12 176.6(2)
C6 C7 C11 C12 -4.6(3)
C3 C4 C12 N1 0.6(4)
C5 C4 C12 N1 -177.1(2)
C3 C4 C12 C11 -179.5(2)
C5 C4 C12 C11 2.8(3)
N2 C11 C12 N1 -0.2(3)
C7 C11 C12 N1 -177.5(2)
N2 C11 C12 C4 179.9(2)
C7 C11 C12 C4 2.6(3)
N4 C13 C14 C15 -0.8(4)
C13 C14 C15 C16 3.2(4)
C14 C15 C16 C24 -4.2(4)
C14 C15 C16 C17 178.3(3)
C24 C16 C17 C18 0.8(4)
C15 C16 C17 C18 178.2(3)
C16 C17 C18 C19 -1.8(4)
C17 C18 C19 C20 -177.9(3)
C17 C18 C19 C23 0.6(4)
C23 C19 C20 C21 0.6(4)
C18 C19 C20 C21 179.2(3)
C19 C20 C21 C22 0.6(4)
C20 C21 C22 N3 -1.0(4)
C20 C19 C23 N3 -1.6(4)
C18 C19 C23 N3 179.8(2)
C20 C19 C23 C24 -179.9(2)
C18 C19 C23 C24 1.4(4)
C17 C16 C24 N4 -179.3(2)
C15 C16 C24 N4 3.1(4)
C17 C16 C24 C23 1.3(4)
C15 C16 C24 C23 -176.2(2)
N3 C23 C24 N4 -0.2(3)
C19 C23 C24 N4 178.2(2)
N3 C23 C24 C16 179.2(2)
C19 C23 C24 C16 -2.4(3)
O3 C25 C26 C27 -127.4(3)
O4 C25 C26 C27 54.4(3)
C25 C26 C27 O1 127.6(3)
C25 C26 C27 O2 -53.7(4)
C2 C1 N1 C12 1.9(4)
C2 C1 N1 Zn1 -174.1(2)
C4 C12 N1 C1 -1.8(4)
C11 C12 N1 C1 178.3(2)
C4 C12 N1 Zn1 174.74(18)
C11 C12 N1 Zn1 -5.2(3)
C9 C10 N2 C11 2.6(3)
C9 C10 N2 Zn1 178.34(18)
C7 C11 N2 C10 -1.1(3)
C12 C11 N2 C10 -178.2(2)
C7 C11 N2 Zn1 -177.38(17)
C12 C11 N2 Zn1 5.5(3)
C19 C23 N3 C22 1.3(4)
C24 C23 N3 C22 179.6(2)
C19 C23 N3 Zn1 178.89(18)
C24 C23 N3 Zn1 -2.8(3)
C21 C22 N3 C23 0.0(4)
C21 C22 N3 Zn1 -177.25(19)
C16 C24 N4 C13 -0.8(4)
C23 C24 N4 C13 178.6(2)
C16 C24 N4 Zn1 -176.35(19)
C23 C24 N4 Zn1 3.0(3)
C14 C13 N4 C24 -0.4(4)
C14 C13 N4 Zn1 174.43(19)
O1 C27 O2 Zn1 -162.6(2)
C26 C27 O2 Zn1 18.8(3)
O3 C25 O4 Zn1 161.7(2)
C26 C25 O4 Zn1 -20.2(3)
C25 O4 Zn1 O2 -8.0(2)
C25 O4 Zn1 N3 90.2(2)
C25 O4 Zn1 N1 -97.9(2)
C25 O4 Zn1 N2 -174.2(2)
C27 O2 Zn1 O4 8.4(2)
C27 O2 Zn1 N3 -89.1(2)
C27 O2 Zn1 N4 -165.4(2)
C27 O2 Zn1 N1 100.7(2)
C27 O2 Zn1 N2 105.6(3)
C23 N3 Zn1 O4 -172.87(16)
C22 N3 Zn1 O4 4.5(2)
C23 N3 Zn1 O2 -81.06(17)
C22 N3 Zn1 O2 96.3(2)
C23 N3 Zn1 N4 3.22(16)
C22 N3 Zn1 N4 -179.4(2)
C23 N3 Zn1 N1 47.4(4)
C22 N3 Zn1 N1 -135.2(3)
C23 N3 Zn1 N2 95.44(17)
C22 N3 Zn1 N2 -87.2(2)
C24 N4 Zn1 O2 95.76(17)
C13 N4 Zn1 O2 -79.3(2)
C24 N4 Zn1 N3 -3.32(16)
C13 N4 Zn1 N3 -178.4(2)
C24 N4 Zn1 N1 -174.59(17)
C13 N4 Zn1 N1 10.4(2)
C24 N4 Zn1 N2 -98.13(17)
C13 N4 Zn1 N2 86.8(2)
C1 N1 Zn1 O4 91.7(2)
C12 N1 Zn1 O4 -84.51(17)
C1 N1 Zn1 O2 0.9(2)
C12 N1 Zn1 O2 -175.27(17)
C1 N1 Zn1 N3 -128.2(4)
C12 N1 Zn1 N3 55.6(4)
C1 N1 Zn1 N4 -85.4(2)
C12 N1 Zn1 N4 98.47(17)
C1 N1 Zn1 N2 -177.9(2)
C12 N1 Zn1 N2 5.93(16)
C10 N2 Zn1 O4 -89.9(2)
C11 N2 Zn1 O4 86.02(16)
C10 N2 Zn1 O2 173.0(3)
C11 N2 Zn1 O2 -11.1(4)
C10 N2 Zn1 N3 7.6(2)
C11 N2 Zn1 N3 -176.52(16)
C10 N2 Zn1 N4 84.9(2)
C11 N2 Zn1 N4 -99.28(16)
C10 N2 Zn1 N1 178.0(2)
C11 N2 Zn1 N1 -6.10(15)
